data_1564300
loop_
_publ_author_name
'Kubasov, A.S.'
'Matveev, E. Yu.'
'Klyukin, I.N.'
'Nichugovskiy, A.I.'
'Zhizhin, K. Yu'
'Kuznetsov, N.T.'

_publ_section_title
;
 Silver(I) complexes with substituted derivatives of the boron cluster
 anions as ligands
;
_journal_name_full 'Inorganica Chimica Acta'
_journal_page_first 119749
_journal_paper_doi 10.1016/j.ica.2020.119749
_journal_volume 510
_journal_year 2020
_chemical_formula_moiety 'C72 H71 Ag2 B12 Cl P4'
_chemical_formula_sum 'C72 H71 Ag2 B12 Cl P4'
_chemical_formula_weight 1441.07
_space_group_crystal_system triclinic
_space_group_IT_number 2
_space_group_name_Hall '-P 1'
_space_group_name_H-M_alt 'P -1'
_atom_sites_solution_hydrogens geom
_cell_angle_alpha 102.726(11)
_cell_angle_beta 95.137(12)
_cell_angle_gamma 113.616(11)
_cell_formula_units_Z 1
_cell_length_a 11.006(2)
_cell_length_b 12.652(2)
_cell_length_c 16.226(3)
_cell_measurement_reflns_used 30
_cell_measurement_temperature 296
_cell_measurement_theta_max 32.230
_cell_measurement_theta_min 27.954
_cell_volume 1979.0(6)
_computing_molecular_graphics 'Olex2 (Dolomanov et al., 2009)'
_computing_publication_material 'Olex2 (Dolomanov et al., 2009)'
_computing_structure_refinement 'ShelXL (Sheldrick, 2015)'
_diffrn_ambient_temperature 296.0
_diffrn_measured_fraction_theta_full 1.000
_diffrn_measured_fraction_theta_max 0.984
_diffrn_measurement_device_type 'Bruker P4'
_diffrn_radiation_type MoK\a
_diffrn_radiation_wavelength 0.71073
_diffrn_reflns_av_R_equivalents 0.0325
_diffrn_reflns_av_unetI/netI 0.0554
_diffrn_reflns_Laue_measured_fraction_full 1.000
_diffrn_reflns_Laue_measured_fraction_max 0.984
_diffrn_reflns_limit_h_max 14
_diffrn_reflns_limit_h_min -1
_diffrn_reflns_limit_k_max 15
_diffrn_reflns_limit_k_min -15
_diffrn_reflns_limit_l_max 21
_diffrn_reflns_limit_l_min -21
_diffrn_reflns_number 10872
_diffrn_reflns_point_group_measured_fraction_full 1.000
_diffrn_reflns_point_group_measured_fraction_max 0.984
_diffrn_reflns_theta_full 25.242
_diffrn_reflns_theta_max 27.999
_diffrn_reflns_theta_min 1.830
_exptl_absorpt_coefficient_mu 0.646
_exptl_absorpt_correction_type none
_exptl_crystal_colour colourless
_exptl_crystal_colour_primary colourless
_exptl_crystal_density_diffrn 1.209
_exptl_crystal_description block
_exptl_crystal_F_000 734
_exptl_crystal_size_max 0.45
_exptl_crystal_size_mid 0.3
_exptl_crystal_size_min 0.3
_refine_diff_density_max 1.824
_refine_diff_density_min -0.554
_refine_diff_density_rms 0.079
_refine_ls_extinction_coef 0.0093(9)
_refine_ls_extinction_expression Fc^*^=kFc[1+0.001xFc^2^\l^3^/sin(2\q)]^-1/4^
_refine_ls_extinction_method 'SHELXL-2017/1 (Sheldrick 2017)'
_refine_ls_goodness_of_fit_ref 1.035
_refine_ls_hydrogen_treatment constr
_refine_ls_matrix_type full
_refine_ls_number_parameters 416
_refine_ls_number_reflns 9409
_refine_ls_number_restraints 0
_refine_ls_restrained_S_all 1.035
_refine_ls_R_factor_all 0.0645
_refine_ls_R_factor_gt 0.0516
_refine_ls_shift/su_max 0.001
_refine_ls_shift/su_mean 0.000
_refine_ls_structure_factor_coef Fsqd
_refine_ls_weighting_details 'w=1/[\s^2^(Fo^2^)+(0.0723P)^2^+0.0611P] where P=(Fo^2^+2Fc^2^)/3'
_refine_ls_weighting_scheme calc
_refine_ls_wR_factor_gt 0.1385
_refine_ls_wR_factor_ref 0.1477
_reflns_Friedel_coverage 0.000
_reflns_Friedel_fraction_full .
_reflns_Friedel_fraction_max .
_reflns_number_gt 7393
_reflns_number_total 9409
_reflns_threshold_expression 'I > 2\s(I)'
_cod_data_source_file 3.cif
_cod_data_source_block b107
_cod_original_cell_volume 1978.9(7)
_cod_database_code 1564300
_shelx_space_group_comment
;
The symmetry employed for this shelxl refinement is uniquely defined
by the following loop, which should always be used as a source of
symmetry information in preference to the above space-group names.
They are only intended as comments.
;
_shelx_estimated_absorpt_t_max 0.830
_shelx_estimated_absorpt_t_min 0.760
_olex2_refinement_description
;
1. Others
 Fixed Sof: H1(0.5) Cl1(0.5)
 Fixed Uiso: H2(0.071) H3(0.084) H4(0.083) H5(0.08) H6(0.069) H8(0.073)
 H9(0.089) H10(0.092) H11(0.09) H12(0.08) H14(0.077) H15(0.098) H16(0.107)
 H17(0.104) H18(0.086) H20(0.074) H21(0.088) H22(0.091) H23(0.092) H24(0.08)
 H26(0.082) H27(0.106) H28(0.12) H29(0.119) H30(0.089) H32(0.078) H33(0.098)
 H34(0.112) H35(0.128) H36(0.099) H1(0.062) H2A(0.063) H3A(0.063) H4A(0.061)
 H5A(0.064) H6A(0.061)
 Fixed X: H2(0.762628) H3(0.648026) H4(0.62317) H5(0.701316) H6(0.814966)
 H8(1.058535) H9(1.289242) H10(1.443375) H11(1.368701) H12(1.138123)
 H14(1.01974) H15(0.955043) H16(0.749275) H17(0.606465) H18(0.668925)
 H20(1.035097) H21(1.191686) H22(1.179135) H23(1.021545) H24(0.861978)
 H26(0.542112) H27(0.480843) H28(0.645559) H29(0.873798) H30(0.935014)
 H32(0.69011) H33(0.500491) H34(0.349502) H35(0.38421) H36(0.575671)
 H1(1.180779) H2A(0.888936) H3A(0.986296) H4A(1.214119) H5A(1.259992)
 H6A(1.056288)
 Fixed Y: H2(0.957642) H3(1.074157) H4(1.123182) H5(1.048403) H6(0.930417)
 H8(1.094881) H9(1.217758) H10(1.141325) H11(0.937838) H12(0.815099)
 H14(0.826245) H15(0.694704) H16(0.528912) H17(0.489086) H18(0.618566)
 H20(0.665997) H21(0.625509) H22(0.433388) H23(0.285351) H24(0.322604)
 H26(0.361092) H27(0.247699) H28(0.251831) H29(0.372224) H30(0.485843)
 H32(0.337179) H33(0.2594) H34(0.342844) H35(0.50431) H36(0.586544)
 H1(0.907974) H2A(0.75277) H3A(0.937231) H4A(1.149561) H5A(1.101683)
 H6A(0.855065)
 Fixed Z: H2(0.758051) H3(0.743268) H4(0.61498) H5(0.499471) H6(0.512804)
 H8(0.661196) H9(0.687358) H10(0.708872) H11(0.701134) H12(0.679987)
 H14(0.497735) H15(0.359767) H16(0.318373) H17(0.415073) H18(0.554002)
 H20(0.904732) H21(0.981926) H22(0.948859) H23(0.833624) H24(0.754729)
 H26(0.653502) H27(0.507806) H28(0.428451) H29(0.491302) H30(0.635426)
 H32(0.855188) H33(0.91491) H34(0.920127) H35(0.864337) H36(0.805812)
 H1(1.048591) H2A(0.988324) H3A(1.15658) H4A(1.138758) H5A(0.960091)
 H6A(0.867488)
;
_olex2_submission_special_instructions 'No special instructions were received'

loop_
_space_group_symop_operation_xyz
'x, y, z'
'-x, -y, -z'

loop_
_atom_site_label
_atom_site_type_symbol
_atom_site_fract_x
_atom_site_fract_y
_atom_site_fract_z
_atom_site_U_iso_or_equiv
_atom_site_adp_type
_atom_site_occupancy
_atom_site_site_symmetry_order
_atom_site_calc_flag
_atom_site_refinement_flags_posn
_atom_site_refinement_flags_adp
_atom_site_refinement_flags_occupancy
_atom_site_disorder_assembly
_atom_site_disorder_group
Ag1 Ag 0.86160(3) 0.74232(2) 0.76932(2) 0.05316(11) Uani 1 1 d . . . . .
P1 P 0.89139(9) 0.83901(7) 0.65056(5) 0.04721(18) Uani 1 1 d . . . . .
P2 P 0.79894(9) 0.53318(7) 0.77156(5) 0.04719(18) Uani 1 1 d . . . . .
C1 C 0.8008(3) 0.9306(3) 0.6367(2) 0.0475(6) Uani 1 1 d . . . . .
C2 C 0.7506(4) 0.9753(3) 0.7061(2) 0.0595(8) Uani 1 1 d . . . . .
H2 H 0.762628 0.957642 0.758051 0.071 Uiso 1 1 calc R . . . .
C3 C 0.6825(4) 1.0460(4) 0.6975(3) 0.0701(10) Uani 1 1 d . . . . .
H3 H 0.648026 1.074157 0.743268 0.084 Uiso 1 1 calc R . . . .
C4 C 0.6664(4) 1.0744(4) 0.6201(3) 0.0694(10) Uani 1 1 d . . . . .
H4 H 0.623170 1.123182 0.614980 0.083 Uiso 1 1 calc R . . . .
C5 C 0.7141(4) 1.0306(3) 0.5513(3) 0.0667(9) Uani 1 1 d . . . . .
H5 H 0.701316 1.048403 0.499471 0.080 Uiso 1 1 calc R . . . .
C6 C 0.7821(4) 0.9591(3) 0.5593(2) 0.0572(8) Uani 1 1 d . . . . .
H6 H 0.814966 0.930417 0.512804 0.069 Uiso 1 1 calc R . . . .
C7 C 1.0718(3) 0.9410(3) 0.66592(19) 0.0502(7) Uani 1 1 d . . . . .
C8 C 1.1198(4) 1.0628(3) 0.6695(2) 0.0609(8) Uani 1 1 d . . . . .
H8 H 1.058535 1.094881 0.661196 0.073 Uiso 1 1 calc R . . . .
C9 C 1.2591(4) 1.1371(4) 0.6853(3) 0.0741(11) Uani 1 1 d . . . . .
H9 H 1.289242 1.217758 0.687358 0.089 Uiso 1 1 calc R . . . .
C10 C 1.3512(4) 1.0914(4) 0.6979(3) 0.0766(11) Uani 1 1 d . . . . .
H10 H 1.443375 1.141325 0.708872 0.092 Uiso 1 1 calc R . . . .
C11 C 1.3064(4) 0.9692(4) 0.6942(3) 0.0747(11) Uani 1 1 d . . . . .
H11 H 1.368701 0.937838 0.701134 0.090 Uiso 1 1 calc R . . . .
C12 C 1.1676(4) 0.8951(4) 0.6801(3) 0.0663(9) Uani 1 1 d . . . . .
H12 H 1.138123 0.815099 0.679987 0.080 Uiso 1 1 calc R . . . .
C13 C 0.8512(3) 0.7373(3) 0.5413(2) 0.0517(7) Uani 1 1 d . . . . .
C14 C 0.9366(4) 0.7590(3) 0.4819(2) 0.0645(9) Uani 1 1 d . . . . .
H14 H 1.019740 0.826245 0.497735 0.077 Uiso 1 1 calc R . . . .
C15 C 0.8974(5) 0.6797(5) 0.3986(3) 0.0820(13) Uani 1 1 d . . . . .
H15 H 0.955043 0.694704 0.359767 0.098 Uiso 1 1 calc R . . . .
C16 C 0.7747(6) 0.5803(4) 0.3739(3) 0.0892(15) Uani 1 1 d . . . . .
H16 H 0.749275 0.528912 0.318373 0.107 Uiso 1 1 calc R . . . .
C17 C 0.6892(5) 0.5568(4) 0.4317(3) 0.0863(14) Uani 1 1 d . . . . .
H17 H 0.606465 0.489086 0.415073 0.104 Uiso 1 1 calc R . . . .
C18 C 0.7269(4) 0.6349(3) 0.5154(3) 0.0721(10) Uani 1 1 d . . . . .
H18 H 0.668925 0.618566 0.554002 0.086 Uiso 1 1 calc R . . . .
C19 C 0.9303(3) 0.4996(3) 0.8223(2) 0.0505(7) Uani 1 1 d . . . . .
C20 C 1.0307(4) 0.5890(3) 0.8903(2) 0.0616(8) Uani 1 1 d . . . . .
H20 H 1.035097 0.665997 0.904732 0.074 Uiso 1 1 calc R . . . .
C21 C 1.1250(4) 0.5648(4) 0.9371(3) 0.0730(10) Uani 1 1 d . . . . .
H21 H 1.191686 0.625509 0.981926 0.088 Uiso 1 1 calc R . . . .
C22 C 1.1186(4) 0.4502(4) 0.9165(3) 0.0756(12) Uani 1 1 d . . . . .
H22 H 1.179135 0.433388 0.948859 0.091 Uiso 1 1 calc R . . . .
C23 C 1.0229(5) 0.3612(4) 0.8483(3) 0.0767(12) Uani 1 1 d . . . . .
H23 H 1.021545 0.285351 0.833624 0.092 Uiso 1 1 calc R . . . .
C24 C 0.9269(4) 0.3835(3) 0.8003(3) 0.0665(9) Uani 1 1 d . . . . .
H24 H 0.861978 0.322604 0.754729 0.080 Uiso 1 1 calc R . . . .
C25 C 0.7461(4) 0.4340(3) 0.6598(2) 0.0519(7) Uani 1 1 d . . . . .
C26 C 0.6086(4) 0.3632(3) 0.6214(2) 0.0682(10) Uani 1 1 d . . . . .
H26 H 0.542112 0.361092 0.653502 0.082 Uiso 1 1 calc R . . . .
C27 C 0.5716(6) 0.2946(4) 0.5333(3) 0.0887(15) Uani 1 1 d . . . . .
H27 H 0.480843 0.247699 0.507806 0.106 Uiso 1 1 calc R . . . .
C28 C 0.6701(7) 0.2976(5) 0.4857(3) 0.1000(18) Uani 1 1 d . . . . .
H28 H 0.645559 0.251831 0.428451 0.120 Uiso 1 1 calc R . . . .
C29 C 0.8075(7) 0.3696(5) 0.5236(3) 0.0993(17) Uani 1 1 d . . . . .
H29 H 0.873798 0.372224 0.491302 0.119 Uiso 1 1 calc R . . . .
C30 C 0.8442(5) 0.4378(4) 0.6106(2) 0.0744(11) Uani 1 1 d . . . . .
H30 H 0.935014 0.485843 0.635426 0.089 Uiso 1 1 calc R . . . .
C31 C 0.6537(3) 0.4689(3) 0.8227(2) 0.0549(7) Uani 1 1 d . . . . .
C32 C 0.6294(4) 0.3714(4) 0.8567(3) 0.0651(9) Uani 1 1 d . . . . .
H32 H 0.690110 0.337179 0.855188 0.078 Uiso 1 1 calc R . . . .
C33 C 0.5151(5) 0.3245(4) 0.8929(3) 0.0819(12) Uani 1 1 d . . . . .
H33 H 0.500491 0.259400 0.914910 0.098 Uiso 1 1 calc R . . . .
C34 C 0.4250(5) 0.3741(5) 0.8959(3) 0.0931(15) Uani 1 1 d . . . . .
H34 H 0.349502 0.342844 0.920127 0.112 Uiso 1 1 calc R . . . .
C35 C 0.4463(5) 0.4715(6) 0.8627(4) 0.1066(18) Uani 1 1 d . . . . .
H35 H 0.384210 0.504310 0.864337 0.128 Uiso 1 1 calc R . . . .
C36 C 0.5610(5) 0.5206(4) 0.8268(3) 0.0824(12) Uani 1 1 d . . . . .
H36 H 0.575671 0.586544 0.805812 0.099 Uiso 1 1 calc R . . . .
B1 B 1.1100(4) 0.9440(3) 1.0298(2) 0.0519(8) Uani 1 1 d . . . . .
H1 H 1.180779 0.907974 1.048591 0.062 Uiso 0.5 1 calc R . P A 1
Cl1 Cl 1.2333(2) 0.88467(17) 1.06350(12) 0.0658(4) Uani 0.5 1 d . . P B 2
B2 B 0.9322(4) 0.8493(3) 0.9932(2) 0.0529(8) Uani 1 1 d . . . . .
H2A H 0.888936 0.752770 0.988324 0.063 Uiso 1 1 calc R . . . .
B3 B 0.9914(4) 0.9612(3) 1.0954(2) 0.0525(8) Uani 1 1 d . . . . .
H3A H 0.986296 0.937231 1.156580 0.063 Uiso 1 1 calc R . . . .
B4 B 1.1299(4) 1.0907(3) 1.0840(2) 0.0509(8) Uani 1 1 d . . . . .
H4A H 1.214119 1.149561 1.138758 0.061 Uiso 1 1 calc R . . . .
B5 B 1.1588(4) 1.0621(3) 0.9754(2) 0.0531(8) Uani 1 1 d . . . . .
H5A H 1.259992 1.101683 0.960091 0.064 Uiso 1 1 calc R . . . .
B6 B 1.0344(4) 0.9125(3) 0.9198(2) 0.0506(8) Uani 1 1 d . . . . .
H6A H 1.056288 0.855065 0.867488 0.061 Uiso 1 1 calc R . . . .

loop_
_atom_site_aniso_label
_atom_site_aniso_U_11
_atom_site_aniso_U_22
_atom_site_aniso_U_33
_atom_site_aniso_U_23
_atom_site_aniso_U_13
_atom_site_aniso_U_12
Ag1 0.06796(18) 0.04508(14) 0.04902(15) 0.01515(10) 0.00987(11) 0.02635(12)
P1 0.0544(4) 0.0462(4) 0.0464(4) 0.0164(3) 0.0109(3) 0.0251(4)
P2 0.0530(4) 0.0424(4) 0.0486(4) 0.0129(3) 0.0074(3) 0.0235(3)
C1 0.0492(16) 0.0465(15) 0.0495(15) 0.0161(12) 0.0114(13) 0.0215(13)
C2 0.069(2) 0.069(2) 0.0570(18) 0.0237(16) 0.0161(16) 0.0418(18)
C3 0.080(3) 0.078(3) 0.070(2) 0.0196(19) 0.019(2) 0.051(2)
C4 0.073(2) 0.071(2) 0.081(3) 0.029(2) 0.012(2) 0.045(2)
C5 0.077(2) 0.072(2) 0.067(2) 0.0331(18) 0.0105(19) 0.042(2)
C6 0.065(2) 0.0620(19) 0.0541(18) 0.0221(15) 0.0149(15) 0.0330(17)
C7 0.0534(17) 0.0562(17) 0.0435(15) 0.0149(13) 0.0114(13) 0.0252(15)
C8 0.059(2) 0.0581(19) 0.064(2) 0.0172(16) 0.0100(16) 0.0251(16)
C9 0.066(2) 0.0532(19) 0.087(3) 0.0114(19) 0.010(2) 0.0158(18)
C10 0.053(2) 0.084(3) 0.078(3) 0.012(2) 0.0065(19) 0.022(2)
C11 0.057(2) 0.084(3) 0.086(3) 0.019(2) 0.0085(19) 0.037(2)
C12 0.066(2) 0.066(2) 0.071(2) 0.0175(18) 0.0070(18) 0.0352(19)
C13 0.0610(19) 0.0490(16) 0.0489(16) 0.0141(13) 0.0062(14) 0.0283(15)
C14 0.078(2) 0.068(2) 0.0533(18) 0.0140(16) 0.0174(17) 0.038(2)
C15 0.111(4) 0.098(3) 0.053(2) 0.013(2) 0.019(2) 0.066(3)
C16 0.136(4) 0.075(3) 0.060(2) -0.002(2) -0.006(3) 0.064(3)
C17 0.100(3) 0.061(2) 0.076(3) 0.009(2) -0.014(3) 0.024(2)
C18 0.072(2) 0.060(2) 0.073(2) 0.0155(18) 0.008(2) 0.0198(19)
C19 0.0534(17) 0.0500(16) 0.0543(17) 0.0201(13) 0.0125(14) 0.0252(14)
C20 0.064(2) 0.062(2) 0.064(2) 0.0225(16) 0.0060(17) 0.0308(17)
C21 0.065(2) 0.085(3) 0.075(2) 0.031(2) 0.0045(19) 0.036(2)
C22 0.070(3) 0.106(3) 0.084(3) 0.055(3) 0.027(2) 0.054(3)
C23 0.098(3) 0.079(3) 0.095(3) 0.046(2) 0.039(3) 0.064(3)
C24 0.077(2) 0.0551(19) 0.077(2) 0.0207(17) 0.017(2) 0.0373(19)
C25 0.0642(19) 0.0450(15) 0.0494(16) 0.0108(12) 0.0046(14) 0.0292(15)
C26 0.078(3) 0.0571(19) 0.063(2) 0.0117(16) -0.0051(18) 0.0295(19)
C27 0.106(4) 0.061(2) 0.075(3) 0.003(2) -0.026(3) 0.030(2)
C28 0.163(6) 0.087(3) 0.055(2) 0.000(2) -0.012(3) 0.076(4)
C29 0.140(5) 0.128(4) 0.061(2) 0.015(3) 0.026(3) 0.093(4)
C30 0.086(3) 0.091(3) 0.056(2) 0.0109(19) 0.0126(19) 0.053(2)
C31 0.0568(19) 0.0547(18) 0.0522(17) 0.0130(14) 0.0116(14) 0.0241(15)
C32 0.063(2) 0.074(2) 0.069(2) 0.0320(19) 0.0192(18) 0.0322(19)
C33 0.079(3) 0.090(3) 0.080(3) 0.040(2) 0.023(2) 0.030(2)
C34 0.086(3) 0.104(4) 0.101(4) 0.044(3) 0.047(3) 0.038(3)
C35 0.084(3) 0.135(5) 0.131(5) 0.048(4) 0.047(3) 0.067(4)
C36 0.077(3) 0.083(3) 0.114(4) 0.044(3) 0.042(3) 0.048(2)
B1 0.067(2) 0.0511(18) 0.0429(16) 0.0132(14) 0.0084(16) 0.0319(17)
Cl1 0.0739(11) 0.0690(10) 0.0627(10) 0.0152(8) 0.0071(8) 0.0421(9)
B2 0.071(2) 0.0445(17) 0.0453(17) 0.0121(14) 0.0140(17) 0.0269(17)
B3 0.073(2) 0.0492(18) 0.0402(16) 0.0147(14) 0.0105(16) 0.0299(18)
B4 0.065(2) 0.0470(17) 0.0384(15) 0.0078(13) 0.0061(15) 0.0258(16)
B5 0.065(2) 0.0476(18) 0.0487(18) 0.0136(14) 0.0154(16) 0.0254(17)
B6 0.060(2) 0.0460(17) 0.0437(17) 0.0091(13) 0.0113(15) 0.0232(16)

loop_
_atom_type_symbol
_atom_type_description
_atom_type_scat_dispersion_real
_atom_type_scat_dispersion_imag
_atom_type_scat_source
C C 0.0033 0.0016 'International Tables Vol C Tables 4.2.6.8 and 6.1.1.4'
H H 0.0000 0.0000 'International Tables Vol C Tables 4.2.6.8 and 6.1.1.4'
Ag Ag -0.8971 1.1015 'International Tables Vol C Tables 4.2.6.8 and 6.1.1.4'
B B 0.0013 0.0007 'International Tables Vol C Tables 4.2.6.8 and 6.1.1.4'
Cl Cl 0.1484 0.1585 'International Tables Vol C Tables 4.2.6.8 and 6.1.1.4'
P P 0.1023 0.0942 'International Tables Vol C Tables 4.2.6.8 and 6.1.1.4'

loop_
_geom_angle_atom_site_label_1
_geom_angle_atom_site_label_2
_geom_angle_atom_site_label_3
_geom_angle
_geom_angle_site_symmetry_1
_geom_angle_site_symmetry_3
P2 Ag1 P1 132.19(3) . .
C1 P1 Ag1 119.51(10) . .
C1 P1 C13 102.59(14) . .
C7 P1 Ag1 108.15(10) . .
C7 P1 C1 105.15(15) . .
C7 P1 C13 104.14(15) . .
C13 P1 Ag1 115.82(10) . .
C19 P2 Ag1 117.64(11) . .
C19 P2 C25 104.27(15) . .
C19 P2 C31 104.46(15) . .
C25 P2 Ag1 109.66(10) . .
C31 P2 Ag1 114.92(11) . .
C31 P2 C25 104.62(16) . .
C2 C1 P1 119.3(2) . .
C6 C1 P1 122.0(2) . .
C6 C1 C2 118.7(3) . .
C3 C2 C1 120.4(3) . .
C4 C3 C2 119.9(4) . .
C5 C4 C3 120.4(3) . .
C4 C5 C6 120.0(3) . .
C1 C6 C5 120.5(3) . .
C8 C7 P1 123.7(3) . .
C8 C7 C12 118.3(3) . .
C12 C7 P1 117.9(3) . .
C7 C8 C9 120.9(4) . .
C10 C9 C8 120.4(4) . .
C9 C10 C11 120.2(4) . .
C12 C11 C10 119.8(4) . .
C11 C12 C7 120.5(4) . .
C14 C13 P1 123.3(3) . .
C14 C13 C18 118.3(3) . .
C18 C13 P1 118.3(3) . .
C13 C14 C15 120.3(4) . .
C16 C15 C14 120.7(4) . .
C15 C16 C17 119.9(4) . .
C16 C17 C18 120.1(4) . .
C13 C18 C17 120.5(4) . .
C20 C19 P2 118.7(3) . .
C20 C19 C24 118.5(3) . .
C24 C19 P2 122.5(3) . .
C19 C20 C21 121.1(4) . .
C22 C21 C20 119.9(4) . .
C23 C22 C21 120.2(4) . .
C22 C23 C24 120.9(4) . .
C23 C24 C19 119.4(4) . .
C26 C25 P2 121.3(3) . .
C30 C25 P2 119.0(3) . .
C30 C25 C26 119.5(3) . .
C25 C26 C27 119.7(4) . .
C28 C27 C26 120.2(5) . .
C27 C28 C29 120.2(4) . .
C28 C29 C30 119.7(5) . .
C25 C30 C29 120.8(5) . .
C32 C31 P2 123.8(3) . .
C32 C31 C36 118.4(3) . .
C36 C31 P2 117.8(3) . .
C31 C32 C33 121.2(4) . .
C34 C33 C32 120.2(4) . .
C33 C34 C35 120.1(4) . .
C34 C35 C36 120.5(5) . .
C35 C36 C31 119.6(4) . .
B2 B1 Cl1 122.2(2) . .
B2 B1 B3 59.7(2) . .
B2 B1 B5 108.8(3) . .
B3 B1 Cl1 121.4(2) . .
B3 B1 B5 108.5(3) . .
B4 B1 Cl1 121.3(3) . .
B4 B1 B2 107.7(3) . .
B4 B1 B3 60.0(2) . .
B4 B1 B5 59.9(2) . .
B4 B1 B6 107.0(2) . .
B5 B1 Cl1 121.0(3) . .
B6 B1 Cl1 122.8(2) . .
B6 B1 B2 60.6(2) . .
B6 B1 B3 107.8(3) . .
B6 B1 B5 59.6(2) . .
B1 B2 B4 107.0(3) . 2_777
B1 B2 B5 108.6(3) . 2_777
B1 B2 B6 59.5(2) . .
B3 B2 B1 60.5(2) . .
B3 B2 B4 107.4(2) . 2_777
B3 B2 B5 60.3(2) . 2_777
B3 B2 B6 107.6(3) . .
B5 B2 B4 59.7(2) 2_777 2_777
B5 B2 B6 107.4(3) 2_777 .
B6 B2 B4 59.2(2) . 2_777
B2 B3 B1 59.8(2) . .
B2 B3 B4 107.3(3) . .
B2 B3 B5 60.2(2) . 2_777
B2 B3 B6 107.4(2) . 2_777
B4 B3 B1 59.4(2) . .
B4 B3 B5 107.9(3) . 2_777
B5 B3 B1 108.0(2) 2_777 .
B6 B3 B1 107.1(3) 2_777 .
B6 B3 B4 59.8(2) 2_777 .
B6 B3 B5 59.8(2) 2_777 2_777
B1 B4 B2 108.7(2) . 2_777
B1 B4 B3 60.6(2) . .
B1 B4 B5 61.1(2) . .
B1 B4 B6 108.3(3) . 2_777
B3 B4 B2 109.0(3) . 2_777
B3 B4 B5 109.8(2) . .
B5 B4 B2 59.9(2) . 2_777
B6 B4 B2 60.1(2) 2_777 2_777
B6 B4 B3 60.1(2) 2_777 .
B6 B4 B5 108.3(3) 2_777 .
B2 B5 B1 107.6(3) 2_777 .
B2 B5 B3 59.5(2) 2_777 2_777
B3 B5 B1 107.4(3) 2_777 .
B4 B5 B1 59.0(2) . .
B4 B5 B2 60.4(2) . 2_777
B4 B5 B3 107.3(3) . 2_777
B6 B5 B1 59.2(2) . .
B6 B5 B2 106.8(3) . 2_777
B6 B5 B3 59.8(2) . 2_777
B6 B5 B4 105.9(3) . .
B1 B6 B2 59.9(2) . .
B1 B6 B3 109.5(2) . 2_777
B1 B6 B4 108.5(3) . 2_777
B1 B6 B5 61.2(2) . .
B3 B6 B2 109.4(3) 2_777 .
B3 B6 B5 60.4(2) 2_777 .
B4 B6 B2 60.7(2) 2_777 .
B4 B6 B3 60.1(2) 2_777 2_777
B4 B6 B5 108.6(3) 2_777 .
B5 B6 B2 109.4(2) . .

loop_
_geom_bond_atom_site_label_1
_geom_bond_atom_site_label_2
_geom_bond_distance
_geom_bond_site_symmetry_2
Ag1 P1 2.4796(9) .
Ag1 P2 2.4623(9) .
P1 C1 1.841(3) .
P1 C7 1.841(3) .
P1 C13 1.842(3) .
P2 C19 1.839(3) .
P2 C25 1.851(3) .
P2 C31 1.844(4) .
C1 C2 1.405(5) .
C1 C6 1.401(4) .
C2 C3 1.399(5) .
C3 C4 1.395(6) .
C4 C5 1.377(6) .
C5 C6 1.404(5) .
C7 C8 1.400(5) .
C7 C12 1.417(5) .
C8 C9 1.402(5) .
C9 C10 1.374(6) .
C10 C11 1.407(6) .
C11 C12 1.400(6) .
C13 C14 1.400(5) .
C13 C18 1.401(5) .
C14 C15 1.404(5) .
C15 C16 1.373(7) .
C16 C17 1.382(7) .
C17 C18 1.405(6) .
C19 C20 1.395(5) .
C19 C24 1.418(5) .
C20 C21 1.402(5) .
C21 C22 1.385(6) .
C22 C23 1.376(6) .
C23 C24 1.411(6) .
C25 C26 1.407(5) .
C25 C30 1.390(5) .
C26 C27 1.424(6) .
C27 C28 1.379(8) .
C28 C29 1.406(8) .
C29 C30 1.408(6) .
C31 C32 1.398(5) .
C31 C36 1.415(5) .
C32 C33 1.403(6) .
C33 C34 1.369(7) .
C34 C35 1.396(8) .
C35 C36 1.408(7) .
B1 Cl1 1.889(4) .
B1 B2 1.794(6) .
B1 B3 1.806(6) .
B1 B4 1.785(5) .
B1 B5 1.823(5) .
B1 B6 1.786(5) .
B2 B3 1.792(5) .
B2 B4 1.815(5) 2_777
B2 B5 1.805(5) 2_777
B2 B6 1.806(5) .
B3 B4 1.796(5) .
B3 B5 1.806(6) 2_777
B3 B6 1.795(5) 2_777
B4 B5 1.803(5) .
B4 B6 1.789(6) 2_777
B5 B6 1.795(5) .

loop_
_smtbx_masks_void_nr
_smtbx_masks_void_average_x
_smtbx_masks_void_average_y
_smtbx_masks_void_average_z
_smtbx_masks_void_volume
_smtbx_masks_void_count_electrons
1 -0.500 0.000 0.000 300.5 56.0
